data_4109727
loop_
_publ_author_name
'Nathan A. Eckert'
'William G. Dougherty'
'Glenn P. A. Yap'
'Charles G. Riordan'

_publ_section_title
;
 Methyl Transfer from Methylcobaloxime to (Triphos)Ni(PPh3): Relevance to
 the Mechanism of Acetyl Coenzyme A Synthase
;
_journal_name_full 'Journal of the American Chemical Society'
_journal_page_first 9286
_journal_page_last 9287
_journal_paper_doi 10.1021/ja072063o
_journal_volume 129
_journal_year 2007
_chemical_formula_sum 'C35 H33 Ni O P3'
_chemical_formula_weight 621.23
_chemical_name_systematic
; 
 ? 
;
_space_group_IT_number 15
_symmetry_cell_setting monoclinic
_symmetry_space_group_name_Hall '-C 2yc'
_symmetry_space_group_name_H-M 'C 1 2/c 1'
_atom_sites_solution_hydrogens geom
_atom_sites_solution_primary direct
_atom_sites_solution_secondary difmap
_audit_creation_method SHELXL-97
_cell_angle_alpha 90.00
_cell_angle_beta 97.928(17)
_cell_angle_gamma 90.00
_cell_formula_units_Z 8
_cell_length_a 17.250(4)
_cell_length_b 9.099(3)
_cell_length_c 38.847(8)
_cell_measurement_reflns_used 829
_cell_measurement_temperature 120(2)
_cell_measurement_theta_max 19.99
_cell_measurement_theta_min 2.54
_cell_volume 6039(3)
_computing_cell_refinement 'SHELXTL, Sheldrick (2001)'
_computing_data_collection 'SMART, Bruker (2002)'
_computing_data_reduction 'SHELXTL, Sheldrick (2001)'
_computing_molecular_graphics 'SHELXTL, Sheldrick (2001)'
_computing_publication_material 'SHELXTL, Sheldrick (2001)'
_computing_structure_refinement 'SHELXL-97 (Sheldrick, 1997)'
_computing_structure_solution 'SHELXS-97 (Sheldrick, 1990)'
_diffrn_ambient_temperature 120(2)
_diffrn_detector_area_resol_mean 836.6
_diffrn_measured_fraction_theta_full 0.957
_diffrn_measured_fraction_theta_max 0.874
_diffrn_measurement_device_type 'Bruker AXS APEX diffractometer'
_diffrn_measurement_method \w
_diffrn_radiation_monochromator graphite
_diffrn_radiation_source 'fine-focus sealed tube'
_diffrn_radiation_type MoK\a
_diffrn_radiation_wavelength 0.71073
_diffrn_reflns_av_R_equivalents 0.0655
_diffrn_reflns_av_sigmaI/netI 0.0877
_diffrn_reflns_limit_h_max 21
_diffrn_reflns_limit_h_min -21
_diffrn_reflns_limit_k_max 11
_diffrn_reflns_limit_k_min -12
_diffrn_reflns_limit_l_max 49
_diffrn_reflns_limit_l_min -48
_diffrn_reflns_number 16563
_diffrn_reflns_theta_full 25.00
_diffrn_reflns_theta_max 28.13
_diffrn_reflns_theta_min 2.12
_diffrn_standards_decay_% <1
_exptl_absorpt_coefficient_mu 0.829
_exptl_absorpt_correction_T_max 0.9520
_exptl_absorpt_correction_T_min 0.8518
_exptl_absorpt_correction_type multi-scan
_exptl_absorpt_process_details 'SADABS, Sheldrick (2003)'
_exptl_crystal_colour yellow
_exptl_crystal_density_diffrn 1.367
_exptl_crystal_description plate
_exptl_crystal_F_000 2592
_exptl_crystal_size_max 0.20
_exptl_crystal_size_mid 0.18
_exptl_crystal_size_min 0.06
_refine_diff_density_max 0.784
_refine_diff_density_min -0.350
_refine_diff_density_rms 0.090
_refine_ls_extinction_method none
_refine_ls_goodness_of_fit_ref 1.014
_refine_ls_hydrogen_treatment constr
_refine_ls_matrix_type full
_refine_ls_number_parameters 361
_refine_ls_number_reflns 6444
_refine_ls_number_restraints 0
_refine_ls_restrained_S_all 1.014
_refine_ls_R_factor_all 0.0857
_refine_ls_R_factor_gt 0.0522
_refine_ls_shift/su_max 0.000
_refine_ls_shift/su_mean 0.000
_refine_ls_structure_factor_coef Fsqd
_refine_ls_weighting_details 'calc w=1/[\s^2^(Fo^2^)+(0.0375P)^2^] where P=(Fo^2^+2Fc^2^)/3'
_refine_ls_weighting_scheme calc
_refine_ls_wR_factor_gt 0.0989
_refine_ls_wR_factor_ref 0.1121
_reflns_number_gt 4432
_reflns_number_total 6444
_reflns_threshold_expression >2sigma(I)
_cod_data_source_file ja072063osi20070404_015550.cif
_cod_data_source_block char129
_cod_database_code 4109727

loop_
_symmetry_equiv_pos_as_xyz
'x, y, z'
'-x, y, -z+1/2'
'x+1/2, y+1/2, z'
'-x+1/2, y+1/2, -z+1/2'
'-x, -y, -z'
'x, -y, z-1/2'
'-x+1/2, -y+1/2, -z'
'x+1/2, -y+1/2, z-1/2'

loop_
_atom_site_label
_atom_site_type_symbol
_atom_site_fract_x
_atom_site_fract_y
_atom_site_fract_z
_atom_site_U_iso_or_equiv
_atom_site_adp_type
_atom_site_occupancy
_atom_site_symmetry_multiplicity
_atom_site_calc_flag
_atom_site_refinement_flags
Ni Ni 0.18887(2) 0.49911(4) 0.129624(11) 0.01945(13) Uani 1 1 d .
P1 P 0.22515(5) 0.55827(9) 0.08005(2) 0.0202(2) Uani 1 1 d .
P2 P 0.09897(5) 0.66728(9) 0.12234(2) 0.0210(2) Uani 1 1 d .
P3 P 0.24796(5) 0.62430(9) 0.17344(2) 0.0212(2) Uani 1 1 d .
O O 0.15128(13) 0.1884(2) 0.13427(7) 0.0369(6) Uani 1 1 d .
C1 C 0.38723(18) 0.5725(3) 0.09651(9) 0.0253(8) Uani 1 1 d .
H1A H 0.3774 0.5450 0.1191 0.030 Uiso 1 1 calc R
C2 C 0.46410(19) 0.6011(4) 0.09060(10) 0.0300(9) Uani 1 1 d .
H2A H 0.5059 0.5953 0.1092 0.036 Uiso 1 1 calc R
C3 C 0.47885(19) 0.6376(3) 0.05796(10) 0.0300(9) Uani 1 1 d .
H3A H 0.5309 0.6569 0.0539 0.036 Uiso 1 1 calc R
C4 C 0.4179(2) 0.6463(3) 0.03097(10) 0.0303(9) Uani 1 1 d .
H4A H 0.4283 0.6699 0.0082 0.036 Uiso 1 1 calc R
C5 C 0.34190(18) 0.6208(3) 0.03689(9) 0.0251(8) Uani 1 1 d .
H5A H 0.3003 0.6287 0.0182 0.030 Uiso 1 1 calc R
C6 C 0.32553(17) 0.5838(3) 0.06985(8) 0.0197(7) Uani 1 1 d .
C7 C 0.20128(19) 0.2941(3) 0.04477(9) 0.0276(8) Uani 1 1 d .
H7A H 0.2376 0.2579 0.0634 0.033 Uiso 1 1 calc R
C8 C 0.1694(2) 0.1984(4) 0.01896(9) 0.0317(9) Uani 1 1 d .
H8A H 0.1843 0.0978 0.0199 0.038 Uiso 1 1 calc R
C9 C 0.11598(19) 0.2492(4) -0.00816(9) 0.0322(9) Uani 1 1 d .
H9A H 0.0941 0.1838 -0.0260 0.039 Uiso 1 1 calc R
C10 C 0.0947(2) 0.3946(4) -0.00926(10) 0.0384(10) Uani 1 1 d .
H10A H 0.0571 0.4296 -0.0276 0.046 Uiso 1 1 calc R
C11 C 0.1279(2) 0.4910(4) 0.01642(9) 0.0334(9) Uani 1 1 d .
H11A H 0.1137 0.5919 0.0150 0.040 Uiso 1 1 calc R
C12 C 0.18135(17) 0.4423(3) 0.04401(8) 0.0213(7) Uani 1 1 d .
C13 C 0.18443(17) 0.7447(3) 0.06918(9) 0.0239(8) Uani 1 1 d .
H13A H 0.2198 0.8199 0.0812 0.029 Uiso 1 1 calc R
H13B H 0.1811 0.7614 0.0438 0.029 Uiso 1 1 calc R
C14 C 0.10299(17) 0.7606(3) 0.08016(8) 0.0248(8) Uani 1 1 d .
H14A H 0.0635 0.7170 0.0622 0.030 Uiso 1 1 calc R
H14B H 0.0905 0.8661 0.0823 0.030 Uiso 1 1 calc R
C15 C -0.03749(18) 0.5140(3) 0.10297(9) 0.0286(8) Uani 1 1 d .
H15A H -0.0034 0.4461 0.0941 0.034 Uiso 1 1 calc R
C16 C -0.11717(19) 0.4872(4) 0.09816(10) 0.0325(9) Uani 1 1 d .
H16A H -0.1377 0.4036 0.0853 0.039 Uiso 1 1 calc R
C17 C -0.16681(19) 0.5830(4) 0.11217(9) 0.0298(9) Uani 1 1 d .
H17A H -0.2216 0.5647 0.1091 0.036 Uiso 1 1 calc R
C18 C -0.13696(18) 0.7051(4) 0.13059(9) 0.0292(8) Uani 1 1 d .
H18A H -0.1709 0.7697 0.1406 0.035 Uiso 1 1 calc R
C19 C -0.05651(18) 0.7330(3) 0.13443(9) 0.0266(8) Uani 1 1 d .
H19A H -0.0360 0.8179 0.1467 0.032 Uiso 1 1 calc R
C20 C -0.00634(17) 0.6377(3) 0.12042(8) 0.0217(7) Uani 1 1 d .
C21 C 0.12404(17) 0.8120(3) 0.15534(8) 0.0238(8) Uani 1 1 d .
H21A H 0.1054 0.9086 0.1458 0.029 Uiso 1 1 calc R
H21B H 0.0983 0.7912 0.1761 0.029 Uiso 1 1 calc R
C22 C 0.21318(17) 0.8157(3) 0.16558(9) 0.0233(8) Uani 1 1 d .
H22A H 0.2268 0.8754 0.1869 0.028 Uiso 1 1 calc R
H22B H 0.2383 0.8604 0.1467 0.028 Uiso 1 1 calc R
C23 C 0.14965(19) 0.5105(3) 0.21831(9) 0.0274(8) Uani 1 1 d .
H23A H 0.1265 0.4564 0.1986 0.033 Uiso 1 1 calc R
C24 C 0.1174(2) 0.5023(4) 0.24908(10) 0.0353(9) Uani 1 1 d .
H24A H 0.0725 0.4432 0.2503 0.042 Uiso 1 1 calc R
C25 C 0.1507(2) 0.5804(4) 0.27788(10) 0.0330(9) Uani 1 1 d .
H25A H 0.1285 0.5760 0.2989 0.040 Uiso 1 1 calc R
C26 C 0.2169(2) 0.6654(4) 0.27597(9) 0.0322(9) Uani 1 1 d .
H26A H 0.2402 0.7185 0.2958 0.039 Uiso 1 1 calc R
C27 C 0.24894(19) 0.6731(4) 0.24539(9) 0.0275(8) Uani 1 1 d .
H27A H 0.2944 0.7310 0.2444 0.033 Uiso 1 1 calc R
C28 C 0.21544(17) 0.5968(3) 0.21587(8) 0.0219(8) Uani 1 1 d .
C29 C 0.39577(19) 0.5211(4) 0.20040(9) 0.0282(8) Uani 1 1 d .
H29A H 0.3682 0.4380 0.2072 0.034 Uiso 1 1 calc R
C30 C 0.4776(2) 0.5221(4) 0.20617(9) 0.0349(9) Uani 1 1 d .
H30A H 0.5053 0.4405 0.2170 0.042 Uiso 1 1 calc R
C31 C 0.5182(2) 0.6430(4) 0.19599(9) 0.0375(10) Uani 1 1 d .
H31A H 0.5738 0.6439 0.1998 0.045 Uiso 1 1 calc R
C32 C 0.4782(2) 0.7606(4) 0.18044(10) 0.0384(10) Uani 1 1 d .
H32A H 0.5062 0.8425 0.1733 0.046 Uiso 1 1 calc R
C33 C 0.39672(19) 0.7610(4) 0.17504(9) 0.0291(8) Uani 1 1 d .
H33A H 0.3697 0.8442 0.1646 0.035 Uiso 1 1 calc R
C34 C 0.35405(18) 0.6408(3) 0.18474(8) 0.0227(8) Uani 1 1 d .
C35 C 0.16645(17) 0.3125(4) 0.13305(9) 0.0235(8) Uani 1 1 d .

loop_
_atom_site_aniso_label
_atom_site_aniso_U_11
_atom_site_aniso_U_22
_atom_site_aniso_U_33
_atom_site_aniso_U_23
_atom_site_aniso_U_13
_atom_site_aniso_U_12
Ni 0.0178(2) 0.0194(2) 0.0217(3) 0.00021(18) 0.00485(17) 0.00015(16)
P1 0.0195(4) 0.0204(4) 0.0216(5) 0.0004(4) 0.0059(4) -0.0001(3)
P2 0.0193(4) 0.0198(4) 0.0243(5) 0.0004(4) 0.0048(4) 0.0003(3)
P3 0.0195(4) 0.0217(4) 0.0228(5) 0.0002(4) 0.0047(4) -0.0010(3)
O 0.0307(14) 0.0245(13) 0.0574(19) 0.0017(13) 0.0136(12) -0.0046(11)
C1 0.0266(18) 0.0236(17) 0.027(2) 0.0002(15) 0.0069(15) 0.0026(14)
C2 0.0231(18) 0.032(2) 0.035(2) -0.0013(17) 0.0042(16) 0.0024(15)
C3 0.0245(19) 0.0269(19) 0.042(3) 0.0022(17) 0.0168(17) 0.0000(14)
C4 0.033(2) 0.031(2) 0.030(2) 0.0057(17) 0.0156(17) 0.0015(15)
C5 0.0252(18) 0.0258(18) 0.025(2) 0.0006(15) 0.0056(15) 0.0027(14)
C6 0.0215(16) 0.0155(16) 0.023(2) -0.0024(14) 0.0062(14) -0.0001(12)
C7 0.0295(19) 0.0278(19) 0.025(2) -0.0008(16) 0.0015(16) 0.0011(15)
C8 0.040(2) 0.0274(19) 0.029(2) -0.0042(16) 0.0107(18) -0.0001(16)
C9 0.031(2) 0.041(2) 0.026(2) -0.0077(18) 0.0090(17) -0.0066(17)
C10 0.036(2) 0.048(2) 0.028(2) -0.0053(19) -0.0056(17) 0.0001(18)
C11 0.036(2) 0.031(2) 0.031(2) -0.0034(17) -0.0040(17) 0.0021(16)
C12 0.0193(16) 0.0270(17) 0.019(2) -0.0003(15) 0.0090(14) -0.0024(13)
C13 0.0250(18) 0.0257(18) 0.023(2) 0.0030(15) 0.0089(15) 0.0003(14)
C14 0.0244(17) 0.0248(17) 0.026(2) 0.0036(15) 0.0048(15) 0.0049(14)
C15 0.0236(18) 0.0231(18) 0.040(2) -0.0021(16) 0.0090(16) 0.0024(14)
C16 0.0260(18) 0.0272(19) 0.044(3) -0.0011(17) 0.0034(17) -0.0033(15)
C17 0.0173(17) 0.033(2) 0.040(2) 0.0125(17) 0.0076(16) -0.0010(15)
C18 0.0242(18) 0.033(2) 0.033(2) 0.0024(17) 0.0137(16) 0.0068(15)
C19 0.0241(18) 0.0262(18) 0.031(2) -0.0017(16) 0.0085(16) 0.0008(14)
C20 0.0207(17) 0.0236(17) 0.021(2) 0.0057(14) 0.0039(14) -0.0006(13)
C21 0.0255(18) 0.0217(17) 0.024(2) 0.0014(15) 0.0043(15) 0.0018(14)
C22 0.0254(18) 0.0231(17) 0.022(2) -0.0004(15) 0.0061(15) -0.0007(14)
C23 0.0261(18) 0.0318(19) 0.025(2) -0.0001(16) 0.0076(16) -0.0020(15)
C24 0.029(2) 0.043(2) 0.036(3) 0.0046(19) 0.0132(18) -0.0054(17)
C25 0.041(2) 0.038(2) 0.024(2) 0.0058(17) 0.0178(18) 0.0108(17)
C26 0.041(2) 0.034(2) 0.023(2) -0.0037(17) 0.0081(18) 0.0047(17)
C27 0.0281(19) 0.0307(19) 0.025(2) -0.0018(16) 0.0086(16) -0.0051(15)
C28 0.0210(17) 0.0218(17) 0.024(2) -0.0002(15) 0.0055(14) 0.0032(13)
C29 0.0266(18) 0.035(2) 0.024(2) -0.0012(16) 0.0065(15) 0.0003(15)
C30 0.029(2) 0.050(2) 0.025(2) -0.0057(18) 0.0006(17) 0.0104(17)
C31 0.0197(18) 0.061(3) 0.032(2) -0.010(2) 0.0036(17) -0.0044(18)
C32 0.029(2) 0.048(2) 0.039(3) -0.005(2) 0.0094(18) -0.0156(18)
C33 0.0262(19) 0.0317(19) 0.030(2) -0.0021(16) 0.0068(16) -0.0036(15)
C34 0.0247(17) 0.0274(18) 0.0166(19) -0.0070(14) 0.0054(14) 0.0012(14)
C35 0.0167(16) 0.0299(19) 0.025(2) 0.0008(16) 0.0073(14) 0.0028(14)

loop_
_atom_type_symbol
_atom_type_description
_atom_type_scat_dispersion_real
_atom_type_scat_dispersion_imag
_atom_type_scat_source
C C 0.0033 0.0016 'International Tables Vol C Tables 4.2.6.8 and 6.1.1.4'
H H 0.0000 0.0000 'International Tables Vol C Tables 4.2.6.8 and 6.1.1.4'
O O 0.0106 0.0060 'International Tables Vol C Tables 4.2.6.8 and 6.1.1.4'
Ni Ni 0.3393 1.1124 'International Tables Vol C Tables 4.2.6.8 and 6.1.1.4'
P P 0.1023 0.0942 'International Tables Vol C Tables 4.2.6.8 and 6.1.1.4'

loop_
_geom_angle_atom_site_label_1
_geom_angle_atom_site_label_2
_geom_angle_atom_site_label_3
_geom_angle
C35 Ni P2 122.19(10)
C35 Ni P1 113.65(11)
P2 Ni P1 89.87(4)
C35 Ni P3 122.13(11)
P2 Ni P3 88.98(4)
P1 Ni P3 113.67(4)
C12 P1 C6 102.07(14)
C12 P1 C13 104.40(15)
C6 P1 C13 99.93(14)
C12 P1 Ni 113.32(11)
C6 P1 Ni 127.99(11)
C13 P1 Ni 106.31(11)
C20 P2 C21 105.63(15)
C20 P2 C14 100.92(14)
C21 P2 C14 104.66(15)
C20 P2 Ni 126.17(10)
C21 P2 Ni 108.51(10)
C14 P2 Ni 108.97(10)
C28 P3 C34 102.47(14)
C28 P3 C22 98.29(15)
C34 P3 C22 104.66(14)
C28 P3 Ni 117.60(10)
C34 P3 Ni 125.10(11)
C22 P3 Ni 104.85(11)
C6 C1 C2 120.8(3)
C3 C2 C1 119.9(3)
C2 C3 C4 119.9(3)
C3 C4 C5 120.3(3)
C4 C5 C6 120.8(3)
C1 C6 C5 118.3(3)
C1 C6 P1 118.6(3)
C5 C6 P1 123.0(2)
C8 C7 C12 121.5(3)
C9 C8 C7 119.9(3)
C10 C9 C8 119.6(3)
C9 C10 C11 120.2(3)
C12 C11 C10 121.1(3)
C11 C12 C7 117.5(3)
C11 C12 P1 124.5(3)
C7 C12 P1 117.9(2)
C14 C13 P1 110.8(2)
C13 C14 P2 110.5(2)
C20 C15 C16 121.4(3)
C17 C16 C15 119.5(3)
C16 C17 C18 120.2(3)
C17 C18 C19 119.7(3)
C20 C19 C18 120.5(3)
C15 C20 C19 118.6(3)
C15 C20 P2 117.1(2)
C19 C20 P2 124.2(2)
C22 C21 P2 109.0(2)
C21 C22 P3 108.2(2)
C24 C23 C28 121.0(3)
C25 C24 C23 119.9(3)
C24 C25 C26 119.7(3)
C27 C26 C25 120.2(3)
C26 C27 C28 120.9(3)
C27 C28 C23 118.2(3)
C27 C28 P3 121.9(2)
C23 C28 P3 119.5(2)
C34 C29 C30 120.8(3)
C31 C30 C29 119.8(3)
C32 C31 C30 120.0(3)
C31 C32 C33 120.4(3)
C32 C33 C34 121.0(3)
C29 C34 C33 117.9(3)
C29 C34 P3 118.6(2)
C33 C34 P3 123.1(2)
O C35 Ni 178.0(3)

loop_
_geom_bond_atom_site_label_1
_geom_bond_atom_site_label_2
_geom_bond_distance
Ni C35 1.750(3)
Ni P2 2.1691(9)
Ni P1 2.1732(11)
Ni P3 2.1806(10)
P1 C12 1.831(3)
P1 C6 1.844(3)
P1 C13 1.862(3)
P2 C20 1.828(3)
P2 C21 1.847(3)
P2 C14 1.855(3)
P3 C28 1.830(3)
P3 C34 1.828(3)
P3 C22 1.854(3)
O C35 1.162(4)
C1 C6 1.383(4)
C1 C2 1.401(4)
C2 C3 1.368(5)
C3 C4 1.380(5)
C4 C5 1.382(4)
C5 C6 1.390(4)
C7 C8 1.384(4)
C7 C12 1.390(4)
C8 C9 1.381(4)
C9 C10 1.372(5)
C10 C11 1.391(5)
C11 C12 1.387(4)
C13 C14 1.530(4)
C15 C20 1.384(4)
C15 C16 1.383(4)
C16 C17 1.385(4)
C17 C18 1.382(4)
C18 C19 1.399(4)
C19 C20 1.388(4)
C21 C22 1.535(4)
C23 C24 1.388(5)
C23 C28 1.394(4)
C24 C25 1.382(5)
C25 C26 1.390(5)
C26 C27 1.379(5)
C27 C28 1.396(4)
C29 C34 1.398(4)
C29 C30 1.398(4)
C30 C31 1.391(5)
C31 C32 1.368(5)
C32 C33 1.392(4)
C33 C34 1.399(4)

loop_
_geom_torsion_atom_site_label_1
_geom_torsion_atom_site_label_2
_geom_torsion_atom_site_label_3
_geom_torsion_atom_site_label_4
_geom_torsion
C35 Ni P1 C12 29.52(15)
P2 Ni P1 C12 -95.97(11)
P3 Ni P1 C12 175.20(11)
C35 Ni P1 C6 -99.22(16)
P2 Ni P1 C6 135.30(13)
P3 Ni P1 C6 46.46(13)
C35 Ni P1 C13 143.61(15)
P2 Ni P1 C13 18.13(11)
P3 Ni P1 C13 -70.71(11)
C35 Ni P2 C20 2.15(19)
P1 Ni P2 C20 120.35(14)
P3 Ni P2 C20 -125.97(14)
C35 Ni P2 C21 128.78(17)
P1 Ni P2 C21 -113.02(12)
P3 Ni P2 C21 0.66(12)
C35 Ni P2 C14 -117.81(17)
P1 Ni P2 C14 0.39(11)
P3 Ni P2 C14 114.07(11)
C35 Ni P3 C28 -43.37(16)
P2 Ni P3 C28 84.80(11)
P1 Ni P3 C28 174.21(11)
C35 Ni P3 C34 88.33(18)
P2 Ni P3 C34 -143.50(13)
P1 Ni P3 C34 -54.09(14)
C35 Ni P3 C22 -151.25(16)
P2 Ni P3 C22 -23.08(11)
P1 Ni P3 C22 66.33(11)
C6 C1 C2 C3 -1.5(5)
C1 C2 C3 C4 0.1(5)
C2 C3 C4 C5 1.1(5)
C3 C4 C5 C6 -1.0(5)
C2 C1 C6 C5 1.5(5)
C2 C1 C6 P1 -175.5(2)
C4 C5 C6 C1 -0.3(5)
C4 C5 C6 P1 176.6(2)
C12 P1 C6 C1 -136.6(2)
C13 P1 C6 C1 116.2(3)
Ni P1 C6 C1 -3.7(3)
C12 P1 C6 C5 46.6(3)
C13 P1 C6 C5 -60.6(3)
Ni P1 C6 C5 179.5(2)
C12 C7 C8 C9 -0.6(5)
C7 C8 C9 C10 -0.2(5)
C8 C9 C10 C11 1.3(6)
C9 C10 C11 C12 -1.7(6)
C10 C11 C12 C7 0.9(5)
C10 C11 C12 P1 -177.2(3)
C8 C7 C12 C11 0.3(5)
C8 C7 C12 P1 178.5(3)
C6 P1 C12 C11 -105.8(3)
C13 P1 C12 C11 -2.1(3)
Ni P1 C12 C11 113.1(3)
C6 P1 C12 C7 76.1(3)
C13 P1 C12 C7 179.8(3)
Ni P1 C12 C7 -65.0(3)
C12 P1 C13 C14 82.5(2)
C6 P1 C13 C14 -172.2(2)
Ni P1 C13 C14 -37.6(2)
P1 C13 C14 P2 38.8(3)
C20 P2 C14 C13 -158.2(2)
C21 P2 C14 C13 92.3(2)
Ni P2 C14 C13 -23.6(2)
C20 C15 C16 C17 -2.4(5)
C15 C16 C17 C18 0.5(5)
C16 C17 C18 C19 1.2(5)
C17 C18 C19 C20 -1.1(5)
C16 C15 C20 C19 2.5(5)
C16 C15 C20 P2 -175.7(3)
C18 C19 C20 C15 -0.7(5)
C18 C19 C20 P2 177.4(2)
C21 P2 C20 C15 -167.0(2)
C14 P2 C20 C15 84.2(3)
Ni P2 C20 C15 -39.2(3)
C21 P2 C20 C19 14.9(3)
C14 P2 C20 C19 -93.9(3)
Ni P2 C20 C19 142.7(2)
C20 P2 C21 C22 165.3(2)
C14 P2 C21 C22 -88.6(2)
Ni P2 C21 C22 27.6(2)
P2 C21 C22 P3 -46.6(3)
C28 P3 C22 C21 -75.5(2)
C34 P3 C22 C21 179.2(2)
Ni P3 C22 C21 46.0(2)
C28 C23 C24 C25 -0.1(5)
C23 C24 C25 C26 -0.7(5)
C24 C25 C26 C27 0.6(5)
C25 C26 C27 C28 0.4(5)
C26 C27 C28 C23 -1.2(5)
C26 C27 C28 P3 171.4(2)
C24 C23 C28 C27 1.1(5)
C24 C23 C28 P3 -171.7(3)
C34 P3 C28 C27 39.5(3)
C22 P3 C28 C27 -67.6(3)
Ni P3 C28 C27 -179.2(2)
C34 P3 C28 C23 -148.0(2)
C22 P3 C28 C23 104.9(3)
Ni P3 C28 C23 -6.7(3)
C34 C29 C30 C31 -0.5(5)
C29 C30 C31 C32 0.1(5)
C30 C31 C32 C33 0.7(6)
C31 C32 C33 C34 -1.2(5)
C30 C29 C34 C33 0.1(5)
C30 C29 C34 P3 173.1(3)
C32 C33 C34 C29 0.8(5)
C32 C33 C34 P3 -171.9(3)
C28 P3 C34 C29 62.3(3)
C22 P3 C34 C29 164.5(3)
Ni P3 C34 C29 -75.0(3)
C28 P3 C34 C33 -125.0(3)
C22 P3 C34 C33 -22.9(3)
Ni P3 C34 C33 97.6(3)
